data_4070330
loop_
_publ_author_name
'Ni, Chengbao'
'Power, Philip P.'

_publ_section_title
;
 Methyl-Bridged Transition Metal Complexes (M = Cr&#x2212;Fe) Supported by
 Bulky Terphenyl Ligands
;
_journal_issue 22
_journal_name_full Organometallics
_journal_page_first 6541
_journal_paper_doi 10.1021/om900724p
_journal_volume 28
_journal_year 2009
_chemical_formula_moiety 'C74 H104 Fe2, 2.5 (C6 H6)'
_chemical_formula_sum 'C89 H119 Fe2'
_chemical_formula_weight 1300.54
_chemical_name_systematic
; 
 ? 
;
_space_group_IT_number 2
_symmetry_cell_setting triclinic
_symmetry_space_group_name_Hall '-P 1'
_symmetry_space_group_name_H-M 'P -1'
_atom_sites_solution_hydrogens geom
_atom_sites_solution_primary direct
_atom_sites_solution_secondary difmap
_audit_creation_method SHELXL-97
_cell_angle_alpha 103.4480(10)
_cell_angle_beta 93.703(2)
_cell_angle_gamma 99.797(2)
_cell_formula_units_Z 2
_cell_length_a 13.4414(7)
_cell_length_b 13.5328(6)
_cell_length_c 22.4499(12)
_cell_measurement_reflns_used 8114
_cell_measurement_temperature 90(2)
_cell_measurement_theta_max 27.53
_cell_measurement_theta_min 2.29
_cell_volume 3890.6(3)
_computing_cell_refinement 'Bruker SAINT'
_computing_data_collection 'Bruker APEX2'
_computing_data_reduction 'Bruker SAINT'
_computing_molecular_graphics 'Bruker SHELXTL'
_computing_publication_material 'Bruker SHELXTL'
_computing_structure_refinement 'SHELXL-97 (Sheldrick, 2008)'
_computing_structure_solution 'SHELXS-97 (Sheldrick, 2008)'
_diffrn_ambient_temperature 90(2)
_diffrn_measured_fraction_theta_full 0.998
_diffrn_measured_fraction_theta_max 0.998
_diffrn_measurement_device_type 'Bruker APEX-II CCD'
_diffrn_measurement_method '\f and \w scans'
_diffrn_radiation_monochromator graphite
_diffrn_radiation_source 'fine-focus sealed tube'
_diffrn_radiation_type MoK\a
_diffrn_radiation_wavelength 0.71073
_diffrn_reflns_av_R_equivalents 0.0161
_diffrn_reflns_av_sigmaI/netI 0.0167
_diffrn_reflns_limit_h_max 17
_diffrn_reflns_limit_h_min -17
_diffrn_reflns_limit_k_max 17
_diffrn_reflns_limit_k_min -17
_diffrn_reflns_limit_l_max 29
_diffrn_reflns_limit_l_min -29
_diffrn_reflns_number 49984
_diffrn_reflns_theta_full 27.50
_diffrn_reflns_theta_max 27.50
_diffrn_reflns_theta_min 1.55
_exptl_absorpt_coefficient_mu 0.415
_exptl_absorpt_correction_T_max 0.8933
_exptl_absorpt_correction_T_min 0.8714
_exptl_absorpt_correction_type multi-scan
_exptl_absorpt_process_details 'SADABS 2008/3 (Sheldrick, 2008)'
_exptl_crystal_colour orange
_exptl_crystal_density_diffrn 1.110
_exptl_crystal_density_method 'not measured'
_exptl_crystal_description plate
_exptl_crystal_F_000 1410
_exptl_crystal_size_max 0.34
_exptl_crystal_size_mid 0.30
_exptl_crystal_size_min 0.28
_refine_diff_density_max 0.986
_refine_diff_density_min -0.564
_refine_diff_density_rms 0.049
_refine_ls_extinction_method none
_refine_ls_goodness_of_fit_ref 1.005
_refine_ls_hydrogen_treatment mixed
_refine_ls_matrix_type full
_refine_ls_number_parameters 937
_refine_ls_number_reflns 17834
_refine_ls_number_restraints 0
_refine_ls_restrained_S_all 1.005
_refine_ls_R_factor_all 0.0434
_refine_ls_R_factor_gt 0.0379
_refine_ls_shift/su_max 0.002
_refine_ls_shift/su_mean 0.000
_refine_ls_structure_factor_coef Fsqd
_refine_ls_weighting_details 'calc w=1/[\s^2^(Fo^2^)+(0.0526P)^2^+2.2757P] where P=(Fo^2^+2Fc^2^)/3'
_refine_ls_weighting_scheme calc
_refine_ls_wR_factor_gt 0.0985
_refine_ls_wR_factor_ref 0.1019
_reflns_number_gt 15854
_reflns_number_total 17834
_reflns_threshold_expression >2sigma(I)
_cod_data_source_file om900724p_si_001.cif
_cod_data_source_block p-1
_cod_original_sg_symbol_H-M p-1
_cod_database_code 4070330

loop_
_symmetry_equiv_pos_as_xyz
'x, y, z'
'-x, -y, -z'

loop_
_atom_site_label
_atom_site_type_symbol
_atom_site_fract_x
_atom_site_fract_y
_atom_site_fract_z
_atom_site_U_iso_or_equiv
_atom_site_adp_type
_atom_site_occupancy
_atom_site_symmetry_multiplicity
_atom_site_calc_flag
_atom_site_refinement_flags
_atom_site_disorder_assembly
_atom_site_disorder_group
Fe1 Fe 0.726113(14) 0.160616(14) 0.288278(8) 0.01941(5) Uani 1 1 d . . .
Fe2 Fe 0.781434(14) 0.002060(15) 0.219878(8) 0.02010(5) Uani 1 1 d . . .
C1 C 0.68272(9) 0.27824(9) 0.34914(6) 0.0152(2) Uani 1 1 d . . .
C2 C 0.75539(9) 0.35857(9) 0.38865(6) 0.0155(2) Uani 1 1 d . . .
C3 C 0.72562(10) 0.43621(10) 0.43265(6) 0.0190(2) Uani 1 1 d . . .
H3A H 0.7755 0.4895 0.4588 0.023 Uiso 1 1 calc R . .
C4 C 0.62309(10) 0.43576(10) 0.43831(6) 0.0210(3) Uani 1 1 d . . .
H4A H 0.6031 0.4883 0.4685 0.025 Uiso 1 1 calc R . .
C5 C 0.54991(9) 0.35835(10) 0.39966(6) 0.0194(2) Uani 1 1 d . . .
H5A H 0.4799 0.3582 0.4034 0.023 Uiso 1 1 calc R . .
C6 C 0.57928(9) 0.28071(9) 0.35536(6) 0.0158(2) Uani 1 1 d . . .
C7 C 0.86568(9) 0.35943(9) 0.38088(6) 0.0154(2) Uani 1 1 d . . .
C8 C 0.92838(9) 0.32683(9) 0.42236(6) 0.0164(2) Uani 1 1 d . . .
C9 C 1.02817(9) 0.31993(10) 0.41013(6) 0.0183(2) Uani 1 1 d . . .
H9A H 1.0704 0.2976 0.4379 0.022 Uiso 1 1 calc R . .
C10 C 1.06741(9) 0.34487(10) 0.35838(6) 0.0180(2) Uani 1 1 d . . .
C11 C 1.00519(9) 0.37999(10) 0.31906(6) 0.0183(2) Uani 1 1 d . . .
H11A H 1.0316 0.3989 0.2842 0.022 Uiso 1 1 calc R . .
C12 C 0.90516(9) 0.38830(9) 0.32928(6) 0.0166(2) Uani 1 1 d . . .
C13 C 0.89055(10) 0.29931(10) 0.48015(6) 0.0196(2) Uani 1 1 d . . .
H13A H 0.8157 0.2975 0.4777 0.023 Uiso 1 1 calc R . .
C14 C 0.94012(15) 0.38082(13) 0.53782(7) 0.0392(4) Uani 1 1 d . . .
H14A H 0.9285 0.4489 0.5344 0.059 Uiso 1 1 calc R . .
H14B H 1.0133 0.3817 0.5423 0.059 Uiso 1 1 calc R . .
H14C H 0.9105 0.3644 0.5739 0.059 Uiso 1 1 calc R . .
C15 C 0.90874(16) 0.19304(12) 0.48581(8) 0.0389(4) Uani 1 1 d . . .
H15A H 0.8800 0.1773 0.5223 0.058 Uiso 1 1 calc R . .
H15B H 0.9819 0.1936 0.4897 0.058 Uiso 1 1 calc R . .
H15C H 0.8760 0.1401 0.4490 0.058 Uiso 1 1 calc R . .
C16 C 1.17602(9) 0.33747(11) 0.34534(6) 0.0212(3) Uani 1 1 d . . .
H16A H 1.1844 0.3504 0.3037 0.025 Uiso 1 1 calc R . .
C17 C 1.25178(10) 0.42149(12) 0.39209(8) 0.0292(3) Uani 1 1 d . . .
H17A H 1.2366 0.4896 0.3916 0.044 Uiso 1 1 calc R . .
H17B H 1.3209 0.4186 0.3812 0.044 Uiso 1 1 calc R . .
H17C H 1.2464 0.4100 0.4334 0.044 Uiso 1 1 calc R . .
C18 C 1.19964(11) 0.23007(11) 0.34374(7) 0.0264(3) Uani 1 1 d . . .
H18A H 1.1504 0.1775 0.3136 0.040 Uiso 1 1 calc R . .
H18B H 1.1953 0.2165 0.3846 0.040 Uiso 1 1 calc R . .
H18C H 1.2683 0.2275 0.3320 0.040 Uiso 1 1 calc R . .
C19 C 0.84344(10) 0.43602(10) 0.28785(6) 0.0194(2) Uani 1 1 d . . .
H19A H 0.7699 0.4109 0.2907 0.023 Uiso 1 1 calc R . .
C20 C 0.86136(14) 0.40619(16) 0.22019(7) 0.0389(4) Uani 1 1 d . . .
H20A H 0.8487 0.3306 0.2055 0.058 Uiso 1 1 calc R . .
H20B H 0.9318 0.4346 0.2156 0.058 Uiso 1 1 calc R . .
H20C H 0.8151 0.4342 0.1959 0.058 Uiso 1 1 calc R . .
C21 C 0.86571(16) 0.55316(12) 0.31251(9) 0.0435(5) Uani 1 1 d . . .
H21A H 0.8489 0.5709 0.3550 0.065 Uiso 1 1 calc R . .
H21B H 0.8247 0.5841 0.2869 0.065 Uiso 1 1 calc R . .
H21C H 0.9379 0.5798 0.3114 0.065 Uiso 1 1 calc R . .
C22 C 0.50146(9) 0.19790(10) 0.31198(6) 0.0168(2) Uani 1 1 d . . .
C23 C 0.47470(9) 0.09974(10) 0.32383(6) 0.0190(2) Uani 1 1 d . . .
C24 C 0.40815(10) 0.02170(10) 0.28025(6) 0.0218(3) Uani 1 1 d . . .
H24A H 0.3897 -0.0444 0.2884 0.026 Uiso 1 1 calc R . .
C25 C 0.36807(9) 0.03797(10) 0.22516(6) 0.0206(3) Uani 1 1 d . . .
C26 C 0.39429(10) 0.13604(11) 0.21489(6) 0.0207(3) Uani 1 1 d . . .
H26A H 0.3669 0.1486 0.1779 0.025 Uiso 1 1 calc R . .
C27 C 0.45971(9) 0.21664(10) 0.25729(6) 0.0189(2) Uani 1 1 d . . .
C28 C 0.51317(10) 0.07894(10) 0.38425(6) 0.0218(3) Uani 1 1 d . . .
H28A H 0.5691 0.1380 0.4051 0.026 Uiso 1 1 calc R . .
C29 C 0.55637(12) -0.02043(12) 0.37535(7) 0.0305(3) Uani 1 1 d . . .
H29A H 0.6076 -0.0195 0.3462 0.046 Uiso 1 1 calc R . .
H29B H 0.5015 -0.0804 0.3591 0.046 Uiso 1 1 calc R . .
H29C H 0.5878 -0.0250 0.4150 0.046 Uiso 1 1 calc R . .
C30 C 0.42817(13) 0.07702(14) 0.42635(7) 0.0341(3) Uani 1 1 d . . .
H30A H 0.4033 0.1423 0.4326 0.051 Uiso 1 1 calc R . .
H30B H 0.4544 0.0682 0.4662 0.051 Uiso 1 1 calc R . .
H30C H 0.3723 0.0193 0.4072 0.051 Uiso 1 1 calc R . .
C31 C 0.29458(10) -0.04659(11) 0.17811(6) 0.0221(3) Uani 1 1 d . . .
H31A H 0.2904 -0.0243 0.1387 0.027 Uiso 1 1 calc R . .
C32 C 0.33004(12) -0.14980(12) 0.16479(7) 0.0318(3) Uani 1 1 d . . .
H32A H 0.3965 -0.1414 0.1491 0.048 Uiso 1 1 calc R . .
H32B H 0.2809 -0.2012 0.1339 0.048 Uiso 1 1 calc R . .
H32C H 0.3356 -0.1733 0.2028 0.048 Uiso 1 1 calc R . .
C33 C 0.18864(11) -0.05777(13) 0.19946(8) 0.0314(3) Uani 1 1 d . . .
H33A H 0.1674 0.0095 0.2075 0.047 Uiso 1 1 calc R . .
H33B H 0.1898 -0.0822 0.2373 0.047 Uiso 1 1 calc R . .
H33C H 0.1406 -0.1078 0.1673 0.047 Uiso 1 1 calc R . .
C34 C 0.48717(11) 0.32109(10) 0.24172(6) 0.0225(3) Uani 1 1 d . . .
H34A H 0.5264 0.3715 0.2790 0.027 Uiso 1 1 calc R . .
C35 C 0.55489(12) 0.31433(12) 0.18938(8) 0.0325(3) Uani 1 1 d . . .
H35A H 0.5686 0.3812 0.1787 0.049 Uiso 1 1 calc R . .
H35B H 0.5204 0.2609 0.1533 0.049 Uiso 1 1 calc R . .
H35C H 0.6191 0.2966 0.2026 0.049 Uiso 1 1 calc R . .
C36 C 0.39294(13) 0.36251(13) 0.22501(8) 0.0352(3) Uani 1 1 d . . .
H36A H 0.3506 0.3680 0.2592 0.053 Uiso 1 1 calc R . .
H36B H 0.3540 0.3151 0.1879 0.053 Uiso 1 1 calc R . .
H36C H 0.4138 0.4310 0.2173 0.053 Uiso 1 1 calc R . .
C37 C 0.83440(9) -0.11925(10) 0.16949(6) 0.0184(2) Uani 1 1 d . . .
C38 C 0.85426(10) -0.20089(10) 0.19490(6) 0.0195(2) Uani 1 1 d . . .
C39 C 0.89377(11) -0.28249(11) 0.16030(7) 0.0265(3) Uani 1 1 d . . .
H39A H 0.9057 -0.3377 0.1776 0.032 Uiso 1 1 calc R . .
C40 C 0.91555(12) -0.28263(12) 0.10051(7) 0.0313(3) Uani 1 1 d . . .
H40A H 0.9435 -0.3374 0.0773 0.038 Uiso 1 1 calc R . .
C41 C 0.89667(11) -0.20323(12) 0.07461(7) 0.0273(3) Uani 1 1 d . . .
H41A H 0.9117 -0.2037 0.0338 0.033 Uiso 1 1 calc R . .
C42 C 0.85549(10) -0.12244(10) 0.10845(6) 0.0206(3) Uani 1 1 d . . .
C43 C 0.82764(10) -0.19992(9) 0.25910(6) 0.0187(2) Uani 1 1 d . . .
C44 C 0.90138(10) -0.16254(10) 0.31079(6) 0.0196(2) Uani 1 1 d . . .
C45 C 0.87140(10) -0.15700(10) 0.36968(6) 0.0207(2) Uani 1 1 d . . .
H45A H 0.9215 -0.1328 0.4043 0.025 Uiso 1 1 calc R . .
C46 C 0.77023(10) -0.18597(10) 0.37932(6) 0.0188(2) Uani 1 1 d . . .
C47 C 0.69888(10) -0.22391(10) 0.32780(6) 0.0203(2) Uani 1 1 d . . .
H47A H 0.6298 -0.2449 0.3335 0.024 Uiso 1 1 calc R . .
C48 C 0.72535(10) -0.23228(10) 0.26796(6) 0.0196(2) Uani 1 1 d . . .
C49 C 1.01298(10) -0.12948(11) 0.30332(6) 0.0227(3) Uani 1 1 d . . .
H49A H 1.0169 -0.1098 0.2631 0.027 Uiso 1 1 calc R . .
C50 C 1.06832(12) -0.22032(13) 0.30100(9) 0.0371(4) Uani 1 1 d . . .
H50A H 1.0366 -0.2783 0.2664 0.056 Uiso 1 1 calc R . .
H50B H 1.0639 -0.2421 0.3396 0.056 Uiso 1 1 calc R . .
H50C H 1.1398 -0.1986 0.2955 0.056 Uiso 1 1 calc R . .
C51 C 1.06852(11) -0.03696(12) 0.35425(7) 0.0301(3) Uani 1 1 d . . .
H51A H 1.0306 0.0196 0.3584 0.045 Uiso 1 1 calc R . .
H51B H 1.1368 -0.0139 0.3437 0.045 Uiso 1 1 calc R . .
H51C H 1.0738 -0.0574 0.3933 0.045 Uiso 1 1 calc R . .
C52 C 0.73713(10) -0.18123(10) 0.44321(6) 0.0208(3) Uani 1 1 d . . .
H52A H 0.6646 -0.1729 0.4415 0.025 Uiso 1 1 calc R . .
C53 C 0.74184(13) -0.28317(12) 0.46058(7) 0.0304(3) Uani 1 1 d . . .
H53A H 0.7013 -0.3407 0.4287 0.046 Uiso 1 1 calc R . .
H53B H 0.7147 -0.2817 0.5002 0.046 Uiso 1 1 calc R . .
H53C H 0.8125 -0.2925 0.4639 0.046 Uiso 1 1 calc R . .
C54 C 0.79801(13) -0.09015(13) 0.49291(7) 0.0351(4) Uani 1 1 d . . .
H54A H 0.7927 -0.0253 0.4817 0.053 Uiso 1 1 calc R . .
H54B H 0.8694 -0.0970 0.4964 0.053 Uiso 1 1 calc R . .
H54C H 0.7710 -0.0897 0.5325 0.053 Uiso 1 1 calc R . .
C55 C 0.64405(10) -0.28213(10) 0.21395(6) 0.0226(3) Uani 1 1 d . . .
H55A H 0.6741 -0.2737 0.1754 0.027 Uiso 1 1 calc R . .
C56 C 0.61468(12) -0.39845(11) 0.20946(8) 0.0329(3) Uani 1 1 d . . .
H56A H 0.6743 -0.4306 0.2022 0.049 Uiso 1 1 calc R . .
H56B H 0.5612 -0.4302 0.1753 0.049 Uiso 1 1 calc R . .
H56C H 0.5898 -0.4089 0.2481 0.049 Uiso 1 1 calc R . .
C57 C 0.55054(11) -0.23156(12) 0.21792(7) 0.0300(3) Uani 1 1 d . . .
H57A H 0.5709 -0.1578 0.2197 0.045 Uiso 1 1 calc R . .
H57B H 0.5190 -0.2395 0.2551 0.045 Uiso 1 1 calc R . .
H57C H 0.5017 -0.2649 0.1815 0.045 Uiso 1 1 calc R . .
C58 C 0.83110(10) -0.03766(11) 0.08047(6) 0.0209(3) Uani 1 1 d . . .
C59 C 0.73781(10) -0.05202(12) 0.04364(6) 0.0240(3) Uani 1 1 d . . .
C60 C 0.71534(10) 0.02938(12) 0.02029(6) 0.0260(3) Uani 1 1 d . . .
H60A H 0.6531 0.0192 -0.0049 0.031 Uiso 1 1 calc R . .
C61 C 0.78050(11) 0.12478(12) 0.03245(6) 0.0247(3) Uani 1 1 d . . .
C62 C 0.87222(10) 0.13757(12) 0.06889(6) 0.0240(3) Uani 1 1 d . . .
H62A H 0.9178 0.2023 0.0777 0.029 Uiso 1 1 calc R . .
C63 C 0.89888(10) 0.05793(11) 0.09274(6) 0.0213(3) Uani 1 1 d . . .
C64 C 0.66171(11) -0.15404(13) 0.02876(7) 0.0293(3) Uani 1 1 d . . .
H64A H 0.6851 -0.1984 0.0547 0.035 Uiso 1 1 calc R . .
C65 C 0.55533(16) -0.13898(19) 0.04360(15) 0.0756(9) Uani 1 1 d . . .
H65A H 0.5103 -0.2067 0.0362 0.113 Uiso 1 1 calc R . .
H65B H 0.5293 -0.0986 0.0172 0.113 Uiso 1 1 calc R . .
H65C H 0.5581 -0.1020 0.0869 0.113 Uiso 1 1 calc R . .
C66 C 0.65805(18) -0.21106(16) -0.03835(9) 0.0529(5) Uani 1 1 d . . .
H66A H 0.6115 -0.2779 -0.0462 0.079 Uiso 1 1 calc R . .
H66B H 0.7262 -0.2224 -0.0474 0.079 Uiso 1 1 calc R . .
H66C H 0.6341 -0.1697 -0.0648 0.079 Uiso 1 1 calc R . .
C67 C 0.74929(12) 0.21207(13) 0.00821(7) 0.0307(3) Uani 1 1 d . . .
H67A H 0.6983 0.1792 -0.0285 0.037 Uiso 1 1 calc R . .
C68 C 0.83642(15) 0.27654(17) -0.01358(12) 0.0560(6) Uani 1 1 d . . .
H68A H 0.8710 0.2308 -0.0421 0.084 Uiso 1 1 calc R . .
H68B H 0.8846 0.3165 0.0219 0.084 Uiso 1 1 calc R . .
H68C H 0.8100 0.3240 -0.0347 0.084 Uiso 1 1 calc R . .
C69 C 0.6947(2) 0.2764(2) 0.05661(9) 0.0710(8) Uani 1 1 d . . .
H69A H 0.6397 0.2305 0.0690 0.107 Uiso 1 1 calc R . .
H69B H 0.6663 0.3268 0.0390 0.107 Uiso 1 1 calc R . .
H69C H 0.7431 0.3130 0.0927 0.107 Uiso 1 1 calc R . .
C70 C 1.00312(10) 0.07477(11) 0.12878(6) 0.0231(3) Uani 1 1 d . . .
H70A H 1.0041 0.0151 0.1479 0.028 Uiso 1 1 calc R . .
C71 C 1.08578(11) 0.07452(15) 0.08524(8) 0.0357(4) Uani 1 1 d . . .
H71A H 1.1520 0.0824 0.1086 0.054 Uiso 1 1 calc R . .
H71B H 1.0863 0.1320 0.0655 0.054 Uiso 1 1 calc R . .
H71C H 1.0721 0.0089 0.0536 0.054 Uiso 1 1 calc R . .
C72 C 1.02473(15) 0.17355(16) 0.18068(9) 0.0468(5) Uani 1 1 d . . .
H72A H 1.0894 0.1777 0.2048 0.070 Uiso 1 1 calc R . .
H72B H 0.9700 0.1726 0.2075 0.070 Uiso 1 1 calc R . .
H72C H 1.0286 0.2338 0.1631 0.070 Uiso 1 1 calc R . .
C73 C 0.66627(14) 0.07942(14) 0.19705(7) 0.0325(3) Uani 1 1 d . . .
H1A H 0.877(2) 0.149(2) 0.3279(14) 0.083(9) Uiso 1 1 d . . .
H1B H 0.820(2) 0.043(3) 0.3348(15) 0.099(11) Uiso 1 1 d . . .
H1C H 0.901(2) 0.060(3) 0.2914(15) 0.096(10) Uiso 1 1 d . . .
C74 C 0.84303(16) 0.08419(15) 0.30925(9) 0.0404(4) Uani 1 1 d . . .
H2A H 0.605(2) 0.092(2) 0.2096(13) 0.079(8) Uiso 1 1 d . . .
H2B H 0.690(2) 0.120(3) 0.1718(15) 0.096(10) Uiso 1 1 d . . .
H2C H 0.643(3) 0.013(3) 0.1751(19) 0.133(14) Uiso 1 1 d . . .
C75 C 0.45789(15) 0.62500(18) 0.37483(12) 0.0548(6) Uani 1 1 d . . .
H75A H 0.5055 0.5810 0.3647 0.066 Uiso 1 1 calc R . .
C76 C 0.39589(15) 0.64240(16) 0.32996(10) 0.0469(4) Uani 1 1 d . . .
H76A H 0.4003 0.6090 0.2883 0.056 Uiso 1 1 calc R . .
C77 C 0.32702(16) 0.7063(2) 0.34238(10) 0.0536(5) Uani 1 1 d . . .
H77A H 0.2852 0.7173 0.3097 0.064 Uiso 1 1 calc R . .
C78 C 0.31879(18) 0.7542(2) 0.40228(13) 0.0725(8) Uani 1 1 d . . .
H78A H 0.2718 0.7991 0.4121 0.087 Uiso 1 1 calc R . .
C79 C 0.3833(2) 0.7344(3) 0.44945(10) 0.0852(11) Uani 1 1 d . . .
H79A H 0.3793 0.7652 0.4916 0.102 Uiso 1 1 calc R . .
C80 C 0.45096(17) 0.6707(3) 0.43342(12) 0.0779(9) Uani 1 1 d . . .
H80A H 0.4944 0.6585 0.4650 0.093 Uiso 1 1 calc R . .
C81 C 0.1620(3) 0.3989(3) 0.14468(19) 0.0403(8) Uani 0.49 1 d P A 1
H81A H 0.1810 0.3352 0.1468 0.048 Uiso 0.49 1 calc PR A 1
C82 C 0.1955(3) 0.4857(3) 0.19132(19) 0.0438(9) Uani 0.49 1 d P A 1
H82A H 0.2375 0.4823 0.2262 0.053 Uiso 0.49 1 calc PR A 1
C83 C 0.1686(4) 0.5781(4) 0.1878(3) 0.0497(12) Uani 0.49 1 d P A 1
H83A H 0.1918 0.6381 0.2205 0.060 Uiso 0.49 1 calc PR A 1
C85 C 0.0747(4) 0.4970(5) 0.0903(3) 0.0377(11) Uani 0.49 1 d P A 1
H85A H 0.0338 0.5009 0.0551 0.045 Uiso 0.49 1 calc PR A 1
C84 C 0.1090(3) 0.5841(3) 0.1377(2) 0.0385(9) Uani 0.49 1 d P A 1
H84A H 0.0912 0.6482 0.1355 0.046 Uiso 0.49 1 calc PR A 1
C86 C 0.1002(3) 0.4042(3) 0.0944(2) 0.0409(9) Uani 0.49 1 d P A 1
H86A H 0.0751 0.3435 0.0625 0.049 Uiso 0.49 1 calc PR A 1
C81A C 0.2754(4) 0.4987(4) 0.1109(2) 0.0630(12) Uani 0.51 1 d P B 2
H81B H 0.3453 0.4950 0.1101 0.076 Uiso 0.51 1 calc PR B 2
C82A C 0.2438(5) 0.5630(5) 0.1591(2) 0.0868(19) Uani 0.51 1 d P B 2
H82B H 0.2914 0.6116 0.1896 0.104 Uiso 0.51 1 calc PR B 2
C83A C 0.1384(7) 0.5557(7) 0.1624(3) 0.104(3) Uani 0.51 1 d P B 2
H83B H 0.1153 0.5939 0.1982 0.125 Uiso 0.51 1 calc PR B 2
C84A C 0.0699(5) 0.4961(6) 0.1163(3) 0.0535(14) Uani 0.51 1 d P B 2
H84B H -0.0008 0.4951 0.1174 0.064 Uiso 0.51 1 calc PR B 2
C85A C 0.1064(4) 0.4370(6) 0.0675(3) 0.0712(18) Uani 0.51 1 d P B 2
H85B H 0.0593 0.3924 0.0351 0.085 Uiso 0.51 1 calc PR B 2
C86A C 0.2056(4) 0.4395(4) 0.0638(2) 0.0672(14) Uani 0.51 1 d P B 2
H86B H 0.2277 0.3999 0.0281 0.081 Uiso 0.51 1 calc PR B 2
C87 C 0.46900(18) 0.4992(4) 0.99443(17) 0.0609(12) Uani 0.50 1 d PG C -1
H87 H 0.3981 0.4953 0.9964 0.073 Uiso 0.50 1 calc PR C -1
C88 C 0.5378(3) 0.5721(3) 1.03874(14) 0.0601(15) Uani 0.50 1 d PG C -1
H88 H 0.5139 0.6180 1.0710 0.072 Uiso 0.50 1 calc PR C -1
C89 C 0.6415(2) 0.5778(2) 1.03584(14) 0.0544(10) Uani 0.50 1 d PG C -1
H89 H 0.6886 0.6276 1.0661 0.065 Uiso 0.50 1 calc PR C -1
C90 C 0.67649(18) 0.5106(2) 0.98863(15) 0.0593(12) Uani 0.50 1 d PG C -1
H90 H 0.7474 0.5145 0.9867 0.071 Uiso 0.50 1 calc PR C -1
C91 C 0.6077(3) 0.4377(2) 0.94432(12) 0.0632(13) Uani 0.50 1 d PG C -1
H91 H 0.6316 0.3918 0.9121 0.076 Uiso 0.50 1 calc PR C -1
C92 C 0.5040(2) 0.4320(3) 0.94722(15) 0.073(2) Uani 0.50 1 d PG C -1
H92 H 0.4569 0.3822 0.9169 0.088 Uiso 0.50 1 calc PR C -1

loop_
_atom_site_aniso_label
_atom_site_aniso_U_11
_atom_site_aniso_U_22
_atom_site_aniso_U_33
_atom_site_aniso_U_23
_atom_site_aniso_U_13
_atom_site_aniso_U_12
Fe1 0.02330(10) 0.01708(9) 0.01866(10) 0.00122(7) 0.00562(7) 0.00923(7)
Fe2 0.02336(10) 0.01994(10) 0.01758(9) 0.00027(7) 0.00329(7) 0.01135(7)
C1 0.0146(5) 0.0149(5) 0.0163(5) 0.0033(4) 0.0018(4) 0.0042(4)
C2 0.0150(5) 0.0150(5) 0.0171(6) 0.0047(4) 0.0005(4) 0.0044(4)
C3 0.0196(6) 0.0160(6) 0.0191(6) 0.0007(5) -0.0011(5) 0.0034(5)
C4 0.0230(6) 0.0191(6) 0.0201(6) -0.0005(5) 0.0031(5) 0.0089(5)
C5 0.0154(6) 0.0216(6) 0.0219(6) 0.0032(5) 0.0036(5) 0.0073(5)
C6 0.0148(5) 0.0166(5) 0.0160(5) 0.0038(4) 0.0006(4) 0.0039(4)
C7 0.0139(5) 0.0124(5) 0.0187(6) 0.0023(4) 0.0005(4) 0.0019(4)
C8 0.0152(5) 0.0151(5) 0.0184(6) 0.0044(4) 0.0011(4) 0.0014(4)
C9 0.0148(5) 0.0207(6) 0.0205(6) 0.0079(5) -0.0008(4) 0.0038(5)
C10 0.0139(5) 0.0188(6) 0.0212(6) 0.0053(5) 0.0014(4) 0.0028(4)
C11 0.0174(6) 0.0196(6) 0.0183(6) 0.0063(5) 0.0018(5) 0.0024(5)
C12 0.0158(5) 0.0146(5) 0.0183(6) 0.0038(4) -0.0016(4) 0.0021(4)
C13 0.0159(6) 0.0241(6) 0.0208(6) 0.0096(5) 0.0024(5) 0.0034(5)
C14 0.0571(11) 0.0320(8) 0.0221(7) 0.0027(6) 0.0102(7) -0.0054(7)
C15 0.0632(11) 0.0248(7) 0.0342(8) 0.0142(6) 0.0191(8) 0.0089(7)
C16 0.0149(6) 0.0293(7) 0.0226(6) 0.0102(5) 0.0044(5) 0.0063(5)
C17 0.0151(6) 0.0289(7) 0.0427(9) 0.0085(6) 0.0026(6) 0.0025(5)
C18 0.0231(7) 0.0287(7) 0.0283(7) 0.0044(6) 0.0054(5) 0.0100(5)
C19 0.0183(6) 0.0203(6) 0.0209(6) 0.0077(5) -0.0007(5) 0.0043(5)
C20 0.0434(9) 0.0597(11) 0.0222(7) 0.0146(7) 0.0007(6) 0.0278(8)
C21 0.0616(11) 0.0203(7) 0.0461(10) 0.0080(7) -0.0220(9) 0.0114(7)
C22 0.0121(5) 0.0193(6) 0.0179(6) 0.0018(5) 0.0028(4) 0.0037(4)
C23 0.0148(5) 0.0215(6) 0.0209(6) 0.0049(5) 0.0030(5) 0.0043(5)
C24 0.0194(6) 0.0195(6) 0.0254(7) 0.0058(5) 0.0023(5) 0.0004(5)
C25 0.0139(5) 0.0234(6) 0.0225(6) 0.0032(5) 0.0004(5) 0.0018(5)
C26 0.0167(6) 0.0257(6) 0.0193(6) 0.0053(5) -0.0006(5) 0.0043(5)
C27 0.0163(6) 0.0200(6) 0.0200(6) 0.0038(5) 0.0018(5) 0.0043(5)
C28 0.0234(6) 0.0219(6) 0.0200(6) 0.0060(5) 0.0009(5) 0.0037(5)
C29 0.0365(8) 0.0301(7) 0.0280(7) 0.0092(6) 0.0008(6) 0.0130(6)
C30 0.0384(8) 0.0420(9) 0.0266(7) 0.0127(7) 0.0110(6) 0.0122(7)
C31 0.0180(6) 0.0238(6) 0.0223(6) 0.0046(5) -0.0021(5) 0.0009(5)
C32 0.0315(8) 0.0296(8) 0.0293(8) -0.0019(6) -0.0069(6) 0.0087(6)
C33 0.0163(6) 0.0366(8) 0.0352(8) 0.0018(6) -0.0008(6) 0.0000(6)
C34 0.0260(7) 0.0198(6) 0.0210(6) 0.0050(5) -0.0014(5) 0.0040(5)
C35 0.0310(8) 0.0271(7) 0.0446(9) 0.0154(7) 0.0136(7) 0.0072(6)
C36 0.0359(8) 0.0320(8) 0.0463(9) 0.0166(7) 0.0125(7) 0.0176(7)
C37 0.0164(6) 0.0197(6) 0.0178(6) 0.0003(5) 0.0009(4) 0.0061(5)
C38 0.0172(6) 0.0188(6) 0.0206(6) 0.0002(5) 0.0014(5) 0.0047(5)
C39 0.0291(7) 0.0200(6) 0.0308(7) 0.0024(5) 0.0059(6) 0.0105(5)
C40 0.0352(8) 0.0261(7) 0.0311(8) -0.0035(6) 0.0108(6) 0.0137(6)
C41 0.0285(7) 0.0319(7) 0.0193(6) -0.0022(5) 0.0064(5) 0.0102(6)
C42 0.0171(6) 0.0252(6) 0.0174(6) -0.0001(5) 0.0008(5) 0.0063(5)
C43 0.0204(6) 0.0138(5) 0.0224(6) 0.0032(5) 0.0030(5) 0.0066(5)
C44 0.0186(6) 0.0170(6) 0.0239(6) 0.0047(5) 0.0028(5) 0.0052(5)
C45 0.0198(6) 0.0196(6) 0.0225(6) 0.0051(5) 0.0001(5) 0.0048(5)
C46 0.0202(6) 0.0151(6) 0.0228(6) 0.0061(5) 0.0031(5) 0.0055(5)
C47 0.0180(6) 0.0172(6) 0.0262(7) 0.0058(5) 0.0030(5) 0.0043(5)
C48 0.0194(6) 0.0149(6) 0.0242(6) 0.0034(5) 0.0002(5) 0.0051(5)
C49 0.0173(6) 0.0263(7) 0.0242(6) 0.0060(5) 0.0028(5) 0.0037(5)
C50 0.0228(7) 0.0356(8) 0.0561(11) 0.0128(8) 0.0089(7) 0.0109(6)
C51 0.0219(7) 0.0316(8) 0.0332(8) 0.0049(6) 0.0020(6) -0.0005(6)
C52 0.0197(6) 0.0209(6) 0.0229(6) 0.0067(5) 0.0033(5) 0.0044(5)
C53 0.0405(8) 0.0277(7) 0.0275(7) 0.0131(6) 0.0034(6) 0.0099(6)
C54 0.0364(8) 0.0315(8) 0.0293(8) -0.0029(6) 0.0115(6) -0.0042(6)
C55 0.0206(6) 0.0210(6) 0.0247(7) 0.0036(5) -0.0003(5) 0.0034(5)
C56 0.0307(8) 0.0197(7) 0.0425(9) 0.0025(6) -0.0105(6) 0.0013(6)
C57 0.0258(7) 0.0312(7) 0.0326(8) 0.0055(6) -0.0048(6) 0.0107(6)
C58 0.0187(6) 0.0308(7) 0.0131(5) 0.0019(5) 0.0040(5) 0.0089(5)
C59 0.0190(6) 0.0364(8) 0.0156(6) 0.0039(5) 0.0026(5) 0.0058(5)
C60 0.0183(6) 0.0419(8) 0.0180(6) 0.0059(6) -0.0004(5) 0.0087(6)
C61 0.0232(6) 0.0360(8) 0.0167(6) 0.0051(5) 0.0030(5) 0.0124(6)
C62 0.0220(6) 0.0312(7) 0.0187(6) 0.0037(5) 0.0011(5) 0.0081(5)
C63 0.0188(6) 0.0308(7) 0.0141(6) 0.0019(5) 0.0015(5) 0.0090(5)
C64 0.0215(7) 0.0401(8) 0.0234(7) 0.0058(6) -0.0012(5) 0.0017(6)
C65 0.0302(10) 0.0582(14) 0.114(2) -0.0193(14) 0.0298(12) -0.0102(9)
C66 0.0727(14) 0.0411(10) 0.0324(9) -0.0033(8) 0.0110(9) -0.0082(10)
C67 0.0324(8) 0.0382(8) 0.0226(7) 0.0053(6) -0.0036(6) 0.0155(6)
C68 0.0394(10) 0.0484(11) 0.0829(16) 0.0384(11) -0.0220(10) -0.0043(8)
C69 0.109(2) 0.0861(17) 0.0319(10) 0.0040(10) -0.0012(11) 0.0753(17)
C70 0.0192(6) 0.0293(7) 0.0197(6) 0.0030(5) -0.0021(5) 0.0075(5)
C71 0.0212(7) 0.0581(11) 0.0300(8) 0.0119(7) 0.0030(6) 0.0118(7)
C72 0.0424(10) 0.0507(11) 0.0364(9) -0.0133(8) -0.0184(8) 0.0211(8)
C73 0.0408(9) 0.0363(9) 0.0228(7) -0.0001(6) 0.0005(6) 0.0251(7)
C74 0.0504(10) 0.0328(9) 0.0326(9) -0.0107(7) -0.0113(8) 0.0252(8)
C75 0.0360(10) 0.0566(12) 0.0800(16) 0.0406(12) 0.0049(10) -0.0013(9)
C76 0.0395(10) 0.0532(11) 0.0454(10) 0.0106(9) 0.0050(8) 0.0041(8)
C77 0.0446(11) 0.0819(16) 0.0419(10) 0.0226(10) 0.0071(8) 0.0224(10)
C78 0.0459(12) 0.0803(17) 0.0748(17) -0.0120(13) 0.0302(12) 0.0010(11)
C79 0.0635(16) 0.124(2) 0.0299(10) -0.0143(12) 0.0149(10) -0.0429(16)
C80 0.0310(10) 0.141(3) 0.0635(15) 0.0540(17) -0.0009(10) -0.0168(13)
C81 0.0311(16) 0.0305(17) 0.062(2) 0.0152(16) -0.0016(16) 0.0107(13)
C82 0.0313(17) 0.046(2) 0.052(2) 0.0056(17) -0.0118(16) 0.0181(15)
C83 0.039(2) 0.034(2) 0.063(3) -0.015(2) -0.012(2) 0.0153(17)
C85 0.039(2) 0.041(2) 0.037(3) 0.015(3) -0.006(2) 0.0125(17)
C84 0.0323(18) 0.0300(18) 0.057(3) 0.0122(17) 0.0040(17) 0.0138(14)
C86 0.036(2) 0.032(2) 0.050(3) 0.0010(17) 0.0035(18) 0.0080(15)
C81A 0.056(3) 0.081(3) 0.050(2) 0.003(2) -0.0042(19) 0.029(2)
C82A 0.077(4) 0.115(5) 0.045(3) -0.018(3) -0.018(2) 0.016(3)
C83A 0.099(6) 0.122(7) 0.066(5) -0.051(4) -0.007(4) 0.060(5)
C84A 0.057(3) 0.062(3) 0.047(3) 0.018(3) 0.007(3) 0.018(2)
C85A 0.056(3) 0.077(4) 0.053(3) -0.016(3) 0.017(3) -0.024(3)
C86A 0.060(3) 0.067(3) 0.055(3) -0.016(2) 0.017(2) -0.002(2)
C87 0.054(3) 0.084(3) 0.055(3) 0.034(3) 0.012(3) 0.016(3)
C88 0.092(4) 0.050(3) 0.034(3) -0.002(2) 0.006(3) 0.019(3)
C89 0.059(3) 0.0330(19) 0.066(3) 0.0078(18) 0.001(2) 0.0025(17)
C90 0.061(3) 0.053(2) 0.080(3) 0.036(2) 0.023(2) 0.022(2)
C91 0.096(4) 0.057(3) 0.043(2) 0.008(2) 0.015(2) 0.036(3)
C92 0.118(6) 0.063(3) 0.034(3) 0.009(2) -0.017(3) 0.019(4)

loop_
_atom_type_symbol
_atom_type_description
_atom_type_scat_dispersion_real
_atom_type_scat_dispersion_imag
_atom_type_scat_source
C C 0.0033 0.0016 'International Tables Vol C Tables 4.2.6.8 and 6.1.1.4'
H H 0.0000 0.0000 'International Tables Vol C Tables 4.2.6.8 and 6.1.1.4'
Fe Fe 0.3463 0.8444 'International Tables Vol C Tables 4.2.6.8 and 6.1.1.4'

loop_
_geom_angle_atom_site_label_1
_geom_angle_atom_site_label_2
_geom_angle_atom_site_label_3
_geom_angle
C1 Fe1 C74 124.22(6)
C1 Fe1 C73 131.66(5)
C74 Fe1 C73 103.99(6)
C1 Fe1 Fe2 174.27(3)
C74 Fe1 Fe2 51.80(5)
C73 Fe1 Fe2 52.20(4)
C37 Fe2 C74 124.09(6)
C37 Fe2 C73 131.00(6)
C74 Fe2 C73 104.81(6)
C37 Fe2 Fe1 176.08(4)
C74 Fe2 Fe1 52.32(5)
C73 Fe2 Fe1 52.50(4)
C6 C1 C2 117.37(11)
C6 C1 Fe1 121.46(9)
C2 C1 Fe1 121.12(9)
C3 C2 C1 121.11(11)
C3 C2 C7 120.87(11)
C1 C2 C7 118.01(10)
C4 C3 C2 120.22(12)
C4 C3 H3A 119.9
C2 C3 H3A 119.9
C5 C4 C3 119.94(12)
C5 C4 H4A 120.0
C3 C4 H4A 120.0
C4 C5 C6 120.07(11)
C4 C5 H5A 120.0
C6 C5 H5A 120.0
C5 C6 C1 121.28(11)
C5 C6 C22 120.97(11)
C1 C6 C22 117.74(11)
C8 C7 C12 119.88(11)
C8 C7 C2 121.01(11)
C12 C7 C2 119.03(11)
C9 C8 C7 118.97(11)
C9 C8 C13 119.24(11)
C7 C8 C13 121.79(11)
C10 C9 C8 121.93(11)
C10 C9 H9A 119.0
C8 C9 H9A 119.0
C11 C10 C9 118.14(11)
C11 C10 C16 120.09(11)
C9 C10 C16 121.75(11)
C10 C11 C12 122.08(12)
C10 C11 H11A 119.0
C12 C11 H11A 119.0
C11 C12 C7 118.95(11)
C11 C12 C19 119.77(11)
C7 C12 C19 121.10(11)
C14 C13 C8 111.08(11)
C14 C13 C15 109.25(13)
C8 C13 C15 112.55(11)
C14 C13 H13A 107.9
C8 C13 H13A 107.9
C15 C13 H13A 107.9
C13 C14 H14A 109.5
C13 C14 H14B 109.5
H14A C14 H14B 109.5
C13 C14 H14C 109.5
H14A C14 H14C 109.5
H14B C14 H14C 109.5
C13 C15 H15A 109.5
C13 C15 H15B 109.5
H15A C15 H15B 109.5
C13 C15 H15C 109.5
H15A C15 H15C 109.5
H15B C15 H15C 109.5
C10 C16 C17 110.66(11)
C10 C16 C18 112.57(11)
C17 C16 C18 110.75(11)
C10 C16 H16A 107.5
C17 C16 H16A 107.5
C18 C16 H16A 107.5
C16 C17 H17A 109.5
C16 C17 H17B 109.5
H17A C17 H17B 109.5
C16 C17 H17C 109.5
H17A C17 H17C 109.5
H17B C17 H17C 109.5
C16 C18 H18A 109.5
C16 C18 H18B 109.5
H18A C18 H18B 109.5
C16 C18 H18C 109.5
H18A C18 H18C 109.5
H18B C18 H18C 109.5
C21 C19 C20 110.70(14)
C21 C19 C12 109.05(11)
C20 C19 C12 113.88(11)
C21 C19 H19A 107.7
C20 C19 H19A 107.7
C12 C19 H19A 107.7
C19 C20 H20A 109.5
C19 C20 H20B 109.5
H20A C20 H20B 109.5
C19 C20 H20C 109.5
H20A C20 H20C 109.5
H20B C20 H20C 109.5
C19 C21 H21A 109.5
C19 C21 H21B 109.5
H21A C21 H21B 109.5
C19 C21 H21C 109.5
H21A C21 H21C 109.5
H21B C21 H21C 109.5
C23 C22 C27 119.82(11)
C23 C22 C6 120.23(11)
C27 C22 C6 119.84(11)
C24 C23 C22 118.97(12)
C24 C23 C28 119.87(12)
C22 C23 C28 121.10(11)
C25 C24 C23 122.06(12)
C25 C24 H24A 119.0
C23 C24 H24A 119.0
C26 C25 C24 117.94(12)
C26 C25 C31 119.98(12)
C24 C25 C31 122.04(12)
C25 C26 C27 122.05(12)
C25 C26 H26A 119.0
C27 C26 H26A 119.0
C26 C27 C22 119.13(12)
C26 C27 C34 118.81(12)
C22 C27 C34 122.01(11)
C23 C28 C30 109.66(11)
C23 C28 C29 113.26(11)
C30 C28 C29 110.82(12)
C23 C28 H28A 107.6
C30 C28 H28A 107.6
C29 C28 H28A 107.6
C28 C29 H29A 109.5
C28 C29 H29B 109.5
H29A C29 H29B 109.5
C28 C29 H29C 109.5
H29A C29 H29C 109.5
H29B C29 H29C 109.5
C28 C30 H30A 109.5
C28 C30 H30B 109.5
H30A C30 H30B 109.5
C28 C30 H30C 109.5
H30A C30 H30C 109.5
H30B C30 H30C 109.5
C32 C31 C25 112.62(11)
C32 C31 C33 111.03(12)
C25 C31 C33 109.99(11)
C32 C31 H31A 107.7
C25 C31 H31A 107.7
C33 C31 H31A 107.7
C31 C32 H32A 109.5
C31 C32 H32B 109.5
H32A C32 H32B 109.5
C31 C32 H32C 109.5
H32A C32 H32C 109.5
H32B C32 H32C 109.5
C31 C33 H33A 109.5
C31 C33 H33B 109.5
H33A C33 H33B 109.5
C31 C33 H33C 109.5
H33A C33 H33C 109.5
H33B C33 H33C 109.5
C27 C34 C35 110.91(11)
C27 C34 C36 112.03(12)
C35 C34 C36 110.00(12)
C27 C34 H34A 107.9
C35 C34 H34A 107.9
C36 C34 H34A 107.9
C34 C35 H35A 109.5
C34 C35 H35B 109.5
H35A C35 H35B 109.5
C34 C35 H35C 109.5
H35A C35 H35C 109.5
H35B C35 H35C 109.5
C34 C36 H36A 109.5
C34 C36 H36B 109.5
H36A C36 H36B 109.5
C34 C36 H36C 109.5
H36A C36 H36C 109.5
H36B C36 H36C 109.5
C42 C37 C38 118.08(11)
C42 C37 Fe2 120.60(10)
C38 C37 Fe2 121.29(9)
C39 C38 C37 120.75(12)
C39 C38 C43 121.07(12)
C37 C38 C43 118.13(11)
C40 C39 C38 119.90(13)
C40 C39 H39A 120.1
C38 C39 H39A 120.1
C41 C40 C39 120.35(13)
C41 C40 H40A 119.8
C39 C40 H40A 119.8
C40 C41 C42 120.09(13)
C40 C41 H41A 120.0
C42 C41 H41A 120.0
C41 C42 C37 120.81(13)
C41 C42 C58 120.91(12)
C37 C42 C58 118.27(11)
C48 C43 C44 119.34(12)
C48 C43 C38 118.94(11)
C44 C43 C38 121.64(11)
C45 C44 C43 119.30(12)
C45 C44 C49 119.56(12)
C43 C44 C49 121.14(12)
C46 C45 C44 122.06(12)
C46 C45 H45A 119.0
C44 C45 H45A 119.0
C47 C46 C45 117.80(12)
C47 C46 C52 119.78(11)
C45 C46 C52 122.38(12)
C46 C47 C48 122.24(12)
C46 C47 H47A 118.9
C48 C47 H47A 118.9
C47 C48 C43 119.23(12)
C47 C48 C55 118.90(12)
C43 C48 C55 121.77(12)
C44 C49 C51 113.80(11)
C44 C49 C50 110.09(12)
C51 C49 C50 108.80(12)
C44 C49 H49A 108.0
C51 C49 H49A 108.0
C50 C49 H49A 108.0
C49 C50 H50A 109.5
C49 C50 H50B 109.5
H50A C50 H50B 109.5
C49 C50 H50C 109.5
H50A C50 H50C 109.5
H50B C50 H50C 109.5
C49 C51 H51A 109.5
C49 C51 H51B 109.5
H51A C51 H51B 109.5
C49 C51 H51C 109.5
H51A C51 H51C 109.5
H51B C51 H51C 109.5
C46 C52 C54 113.58(11)
C46 C52 C53 110.08(11)
C54 C52 C53 110.39(12)
C46 C52 H52A 107.5
C54 C52 H52A 107.5
C53 C52 H52A 107.5
C52 C53 H53A 109.5
C52 C53 H53B 109.5
H53A C53 H53B 109.5
C52 C53 H53C 109.5
H53A C53 H53C 109.5
H53B C53 H53C 109.5
C52 C54 H54A 109.5
C52 C54 H54B 109.5
H54A C54 H54B 109.5
C52 C54 H54C 109.5
H54A C54 H54C 109.5
H54B C54 H54C 109.5
C48 C55 C57 112.80(11)
C48 C55 C56 109.50(11)
C57 C55 C56 110.95(12)
C48 C55 H55A 107.8
C57 C55 H55A 107.8
C56 C55 H55A 107.8
C55 C56 H56A 109.5
C55 C56 H56B 109.5
H56A C56 H56B 109.5
C55 C56 H56C 109.5
H56A C56 H56C 109.5
H56B C56 H56C 109.5
C55 C57 H57A 109.5
C55 C57 H57B 109.5
H57A C57 H57B 109.5
C55 C57 H57C 109.5
H57A C57 H57C 109.5
H57B C57 H57C 109.5
C63 C58 C59 119.59(13)
C63 C58 C42 120.26(11)
C59 C58 C42 120.09(12)
C60 C59 C58 118.90(13)
C60 C59 C64 119.31(12)
C58 C59 C64 121.79(13)
C61 C60 C59 122.49(13)
C61 C60 H60A 118.8
C59 C60 H60A 118.8
C60 C61 C62 117.83(13)
C60 C61 C67 119.92(13)
C62 C61 C67 122.22(14)
C61 C62 C63 121.89(14)
C61 C62 H62A 119.1
C63 C62 H62A 119.1
C62 C63 C58 119.30(12)
C62 C63 C70 119.20(13)
C58 C63 C70 121.43(12)
C66 C64 C59 110.99(13)
C66 C64 C65 109.73(17)
C59 C64 C65 112.32(15)
C66 C64 H64A 107.9
C59 C64 H64A 107.9
C65 C64 H64A 107.9
C64 C65 H65A 109.5
C64 C65 H65B 109.5
H65A C65 H65B 109.5
C64 C65 H65C 109.5
H65A C65 H65C 109.5
H65B C65 H65C 109.5
C64 C66 H66A 109.5
C64 C66 H66B 109.5
H66A C66 H66B 109.5
C64 C66 H66C 109.5
H66A C66 H66C 109.5
H66B C66 H66C 109.5
C68 C67 C61 113.16(13)
C68 C67 C69 113.36(19)
C61 C67 C69 109.31(14)
C68 C67 H67A 106.9
C61 C67 H67A 106.9
C69 C67 H67A 106.9
C67 C68 H68A 109.5
C67 C68 H68B 109.5
H68A C68 H68B 109.5
C67 C68 H68C 109.5
H68A C68 H68C 109.5
H68B C68 H68C 109.5
C67 C69 H69A 109.5
C67 C69 H69B 109.5
H69A C69 H69B 109.5
C67 C69 H69C 109.5
H69A C69 H69C 109.5
H69B C69 H69C 109.5
C72 C70 C63 112.49(12)
C72 C70 C71 110.98(14)
C63 C70 C71 110.22(11)
C72 C70 H70A 107.6
C63 C70 H70A 107.6
C71 C70 H70A 107.6
C70 C71 H71A 109.5
C70 C71 H71B 109.5
H71A C71 H71B 109.5
C70 C71 H71C 109.5
H71A C71 H71C 109.5
H71B C71 H71C 109.5
C70 C72 H72A 109.5
C70 C72 H72B 109.5
H72A C72 H72B 109.5
C70 C72 H72C 109.5
H72A C72 H72C 109.5
H72B C72 H72C 109.5
Fe2 C73 Fe1 75.30(5)
Fe2 C73 H2A 138.8(18)
Fe1 C73 H2A 84.8(18)
Fe2 C73 H2B 109(2)
Fe1 C73 H2B 107(2)
H2A C73 H2B 112(3)
Fe2 C73 H2C 77(3)
Fe1 C73 H2C 139(3)
H2A C73 H2C 97(3)
H2B C73 H2C 110(3)
Fe2 C74 Fe1 75.88(6)
Fe2 C74 H1A 136.6(19)
Fe1 C74 H1A 83.5(18)
Fe2 C74 H1B 106(2)
Fe1 C74 H1B 108(2)
H1A C74 H1B 116(3)
Fe2 C74 H1C 77.4(19)
Fe1 C74 H1C 139.6(19)
H1A C74 H1C 96(2)
H1B C74 H1C 108(3)
C80 C75 C76 118.9(2)
C80 C75 H75A 120.5
C76 C75 H75A 120.5
C75 C76 C77 122.5(2)
C75 C76 H76A 118.8
C77 C76 H76A 118.8
C76 C77 C78 119.6(2)
C76 C77 H77A 120.2
C78 C77 H77A 120.2
C77 C78 C79 117.7(2)
C77 C78 H78A 121.2
C79 C78 H78A 121.2
C80 C79 C78 119.4(2)
C80 C79 H79A 120.3
C78 C79 H79A 120.3
C75 C80 C79 122.0(2)
C75 C80 H80A 119.0
C79 C80 H80A 119.0
C82 C81 C86 119.6(3)
C82 C81 H81A 120.2
C86 C81 H81A 120.2
C81 C82 C83 120.1(4)
C81 C82 H82A 120.0
C83 C82 H82A 120.0
C84 C83 C82 120.5(4)
C84 C83 H83A 119.8
C82 C83 H83A 119.8
C86 C85 C84 119.4(5)
C86 C85 H85A 120.3
C84 C85 H85A 120.3
C83 C84 C85 120.0(4)
C83 C84 H84A 120.0
C85 C84 H84A 120.0
C85 C86 C81 120.5(4)
C85 C86 H86A 119.8
C81 C86 H86A 119.8
C82A C81A C86A 119.3(5)
C82A C81A H81B 120.4
C86A C81A H81B 120.4
C81A C82A C83A 118.3(5)
C81A C82A H82B 120.9
C83A C82A H82B 120.9
C84A C83A C82A 121.7(6)
C84A C83A H83B 119.1
C82A C83A H83B 119.1
C83A C84A C85A 117.1(6)
C83A C84A H84B 121.5
C85A C84A H84B 121.5
C86A C85A C84A 122.7(5)
C86A C85A H85B 118.7
C84A C85A H85B 118.7
C85A C86A C81A 120.4(4)
C85A C86A H86B 119.8
C81A C86A H86B 119.8
C88 C87 C92 120.0
C88 C87 H87 120.0
C92 C87 H87 120.0
C89 C88 C87 120.0
C89 C88 H88 120.0
C87 C88 H88 120.0
C88 C89 C90 120.0
C88 C89 H89 120.0
C90 C89 H89 120.0
C91 C90 C89 120.0
C91 C90 H90 120.0
C89 C90 H90 120.0
C92 C91 C90 120.0
C92 C91 H91 120.0
C90 C91 H91 120.0
C91 C92 C87 120.0
C91 C92 H92 120.0
C87 C92 H92 120.0

loop_
_geom_bond_atom_site_label_1
_geom_bond_atom_site_label_2
_geom_bond_distance
Fe1 C1 2.0367(12)
Fe1 C74 2.1082(17)
Fe1 C73 2.1187(16)
Fe1 Fe2 2.5832(3)
Fe2 C37 2.0296(13)
Fe2 C74 2.0932(17)
Fe2 C73 2.1103(15)
C1 C6 1.4114(16)
C1 C2 1.4145(17)
C2 C3 1.3969(17)
C2 C7 1.5022(16)
C3 C4 1.3912(18)
C3 H3A 0.9500
C4 C5 1.3907(18)
C4 H4A 0.9500
C5 C6 1.3982(17)
C5 H5A 0.9500
C6 C22 1.5034(17)
C7 C8 1.4101(17)
C7 C12 1.4127(17)
C8 C9 1.4006(17)
C8 C13 1.5252(17)
C9 C10 1.3938(18)
C9 H9A 0.9500
C10 C11 1.3928(17)
C10 C16 1.5226(17)
C11 C12 1.3972(17)
C11 H11A 0.9500
C12 C19 1.5272(17)
C13 C14 1.520(2)
C13 C15 1.531(2)
C13 H13A 1.0000
C14 H14A 0.9800
C14 H14B 0.9800
C14 H14C 0.9800
C15 H15A 0.9800
C15 H15B 0.9800
C15 H15C 0.9800
C16 C17 1.531(2)
C16 C18 1.5326(19)
C16 H16A 1.0000
C17 H17A 0.9800
C17 H17B 0.9800
C17 H17C 0.9800
C18 H18A 0.9800
C18 H18B 0.9800
C18 H18C 0.9800
C19 C21 1.522(2)
C19 C20 1.524(2)
C19 H19A 1.0000
C20 H20A 0.9800
C20 H20B 0.9800
C20 H20C 0.9800
C21 H21A 0.9800
C21 H21B 0.9800
C21 H21C 0.9800
C22 C23 1.4066(18)
C22 C27 1.4110(18)
C23 C24 1.3993(18)
C23 C28 1.5240(18)
C24 C25 1.3961(19)
C24 H24A 0.9500
C25 C26 1.3900(19)
C25 C31 1.5229(18)
C26 C27 1.3970(18)
C26 H26A 0.9500
C27 C34 1.5249(18)
C28 C30 1.530(2)
C28 C29 1.530(2)
C28 H28A 1.0000
C29 H29A 0.9800
C29 H29B 0.9800
C29 H29C 0.9800
C30 H30A 0.9800
C30 H30B 0.9800
C30 H30C 0.9800
C31 C32 1.523(2)
C31 C33 1.5261(19)
C31 H31A 1.0000
C32 H32A 0.9800
C32 H32B 0.9800
C32 H32C 0.9800
C33 H33A 0.9800
C33 H33B 0.9800
C33 H33C 0.9800
C34 C35 1.528(2)
C34 C36 1.529(2)
C34 H34A 1.0000
C35 H35A 0.9800
C35 H35B 0.9800
C35 H35C 0.9800
C36 H36A 0.9800
C36 H36B 0.9800
C36 H36C 0.9800
C37 C42 1.4095(18)
C37 C38 1.4109(18)
C38 C39 1.3996(18)
C38 C43 1.5051(18)
C39 C40 1.392(2)
C39 H39A 0.9500
C40 C41 1.386(2)
C40 H40A 0.9500
C41 C42 1.3975(18)
C41 H41A 0.9500
C42 C58 1.5017(19)
C43 C48 1.4116(18)
C43 C44 1.4116(18)
C44 C45 1.3962(19)
C44 C49 1.5222(18)
C45 C46 1.3949(18)
C45 H45A 0.9500
C46 C47 1.3906(18)
C46 C52 1.5194(18)
C47 C48 1.3960(19)
C47 H47A 0.9500
C48 C55 1.5223(18)
C49 C51 1.529(2)
C49 C50 1.534(2)
C49 H49A 1.0000
C50 H50A 0.9800
C50 H50B 0.9800
C50 H50C 0.9800
C51 H51A 0.9800
C51 H51B 0.9800
C51 H51C 0.9800
C52 C54 1.527(2)
C52 C53 1.5284(19)
C52 H52A 1.0000
C53 H53A 0.9800
C53 H53B 0.9800
C53 H53C 0.9800
C54 H54A 0.9800
C54 H54B 0.9800
C54 H54C 0.9800
C55 C57 1.5280(19)
C55 C56 1.5341(19)
C55 H55A 1.0000
C56 H56A 0.9800
C56 H56B 0.9800
C56 H56C 0.9800
C57 H57A 0.9800
C57 H57B 0.9800
C57 H57C 0.9800
C58 C63 1.407(2)
C58 C59 1.4150(18)
C59 C60 1.393(2)
C59 C64 1.525(2)
C60 C61 1.389(2)
C60 H60A 0.9500
C61 C62 1.3965(19)
C61 C67 1.518(2)
C62 C63 1.397(2)
C62 H62A 0.9500
C63 C70 1.5261(18)
C64 C66 1.518(2)
C64 C65 1.525(2)
C64 H64A 1.0000
C65 H65A 0.9800
C65 H65B 0.9800
C65 H65C 0.9800
C66 H66A 0.9800
C66 H66B 0.9800
C66 H66C 0.9800
C67 C68 1.516(3)
C67 C69 1.536(2)
C67 H67A 1.0000
C68 H68A 0.9800
C68 H68B 0.9800
C68 H68C 0.9800
C69 H69A 0.9800
C69 H69B 0.9800
C69 H69C 0.9800
C70 C72 1.526(2)
C70 C71 1.527(2)
C70 H70A 1.0000
C71 H71A 0.9800
C71 H71B 0.9800
C71 H71C 0.9800
C72 H72A 0.9800
C72 H72B 0.9800
C72 H72C 0.9800
C73 H2A 0.92(3)
C73 H2B 0.91(3)
C73 H2C 0.91(4)
C74 H1A 0.91(3)
C74 H1B 0.92(3)
C74 H1C 0.97(3)
C75 C80 1.334(4)
C75 C76 1.354(3)
C75 H75A 0.9500
C76 C77 1.369(3)
C76 H76A 0.9500
C77 C78 1.371(3)
C77 H77A 0.9500
C78 C79 1.428(4)
C78 H78A 0.9500
C79 C80 1.365(5)
C79 H79A 0.9500
C80 H80A 0.9500
C81 C82 1.366(5)
C81 C86 1.380(6)
C81 H81A 0.9500
C82 C83 1.378(6)
C82 H82A 0.9500
C83 C84 1.364(7)
C83 H83A 0.9500
C85 C86 1.378(7)
C85 C84 1.381(8)
C85 H85A 0.9500
C84 H84A 0.9500
C86 H86A 0.9500
C81A C82A 1.363(7)
C81A C86A 1.364(6)
C81A H81B 0.9500
C82A C83A 1.411(10)
C82A H82B 0.9500
C83A C84A 1.345(10)
C83A H83B 0.9500
C84A C85A 1.369(8)
C84A H84B 0.9500
C85A C86A 1.338(8)
C85A H85B 0.9500
C86A H86B 0.9500
C87 C88 1.3900
C87 C92 1.3900
C87 H87 0.9500
C88 C89 1.3900
C88 H88 0.9500
C89 C90 1.3900
C89 H89 0.9500
C90 C91 1.3900
C90 H90 0.9500
C91 C92 1.3900
C91 H91 0.9500
C92 H92 0.9500
